data_7226329
loop_
_publ_author_name
'Kuz'mina, Lyudmila G.'
'Vedernikov, Artem I.'
'Howard, Judith A. K.'
'Bezzubov, Stanislav I.'
'Alfimov, Michael V.'
'Gromov, Sergey P.'

_publ_section_title
;
 Peculiarities of styryl dyes of the benzoselenazole series crystal
 packings and their influence on solid phase [2 + 2] photocycloaddition
 reaction with single crystal retention
;
_journal_issue 39
_journal_name_full CrystEngComm
_journal_page_first 7506
_journal_paper_doi 10.1039/C6CE01426G
_journal_volume 18
_journal_year 2016
_chemical_formula_moiety 'C19 H20 N O2 Se, C7 H7 O3 S, C3 H3 O, H2 O'
_chemical_formula_sum 'C29 H32 N O7 S Se'
_chemical_formula_weight 617.58
_chemical_name_systematic
;
 ? 
;
_space_group_crystal_system triclinic
_space_group_IT_number 2
_space_group_name_Hall '-P 1'
_space_group_name_H-M_alt 'P -1'
_symmetry_space_group_name_Hall '-P 1'
_symmetry_space_group_name_H-M 'P -1'
_atom_sites_solution_hydrogens geom
_atom_sites_solution_primary direct
_atom_sites_solution_secondary difmap
_audit_creation_date 2015-10-14
_audit_creation_method
;
Olex2 1.2
(compiled 2015.09.30 svn.r3233 for OlexSys, GUI svn.r5103)
;
_audit_update_record
;
2016-04-17 deposited with the CCDC.
2016-08-22 downloaded from the CCDC.
;
_cell_angle_alpha 109.055(5)
_cell_angle_beta 92.175(4)
_cell_angle_gamma 96.618(4)
_cell_formula_units_Z 2
_cell_length_a 7.2613(3)
_cell_length_b 12.9355(7)
_cell_length_c 15.3053(9)
_cell_measurement_reflns_used 5432
_cell_measurement_temperature 120.15
_cell_measurement_theta_max 2.6
_cell_measurement_theta_min 28.0
_cell_volume 1345.40(13)
_computing_molecular_graphics 'Olex2 (Dolomanov et al., 2009)'
_computing_publication_material 'Olex2 (Dolomanov et al., 2009)'
_computing_structure_refinement 'XH (Sheldrick, 2008)'
_computing_structure_solution 'ShelXS-1997 (Sheldrick, 2008)'
_diffrn_ambient_temperature 120.15
_diffrn_measured_fraction_theta_full 0.936
_diffrn_measured_fraction_theta_max 0.936
_diffrn_measurement_device_type 'CCD Bruker-8 Venture'
_diffrn_radiation_monochromator graphite
_diffrn_radiation_type MoK\a
_diffrn_radiation_wavelength 0.71073
_diffrn_reflns_av_R_equivalents 0.0459
_diffrn_reflns_av_unetI/netI 0.0669
_diffrn_reflns_limit_h_max 9
_diffrn_reflns_limit_h_min -9
_diffrn_reflns_limit_k_max 16
_diffrn_reflns_limit_k_min -16
_diffrn_reflns_limit_l_max 19
_diffrn_reflns_limit_l_min -20
_diffrn_reflns_number 11984
_diffrn_reflns_theta_full 28.00
_diffrn_reflns_theta_max 28.00
_diffrn_reflns_theta_min 2.53
_diffrn_source 'fine-focus sealed tube'
_exptl_absorpt_coefficient_mu 1.523
_exptl_absorpt_correction_T_max 1.0000
_exptl_absorpt_correction_T_min 0.8444
_exptl_absorpt_correction_type multi-scan
_exptl_crystal_colour orange
_exptl_crystal_colour_primary orange
_exptl_crystal_density_diffrn 1.524
_exptl_crystal_density_method 'not measured'
_exptl_crystal_description block
_exptl_crystal_F_000 638
_exptl_crystal_size_max 0.44
_exptl_crystal_size_mid 0.42
_exptl_crystal_size_min 0.14
_refine_diff_density_max 1.408
_refine_diff_density_min -0.417
_refine_diff_density_rms 0.098
_refine_ls_extinction_method none
_refine_ls_goodness_of_fit_ref 1.037
_refine_ls_hydrogen_treatment mixed
_refine_ls_matrix_type full
_refine_ls_number_parameters 364
_refine_ls_number_reflns 6092
_refine_ls_number_restraints 0
_refine_ls_restrained_S_all 1.037
_refine_ls_R_factor_all 0.0546
_refine_ls_R_factor_gt 0.0416
_refine_ls_shift/su_max 0.003
_refine_ls_shift/su_mean 0.000
_refine_ls_structure_factor_coef Fsqd
_refine_ls_weighting_details 'calc w=1/[\s^2^(Fo^2^)+(0.0391P)^2^+0.3822P] where P=(Fo^2^+2Fc^2^)/3'
_refine_ls_weighting_scheme calc
_refine_ls_wR_factor_gt 0.0909
_refine_ls_wR_factor_ref 0.0961
_reflns_number_gt 5193
_reflns_number_total 6092
_reflns_threshold_expression >2sigma(I)
_cod_data_source_file c6ce01426g1.cif
_cod_data_source_block se
_cod_depositor_comments 'Adding full bibliography for 7226322--7226329.cif.'
_cod_original_cell_volume 1345.40(12)
_cod_database_code 7226329
_olex2_refinement_description
;
1. Fixed Uiso
 At 1.2 times of:
  All C(H) groups, All C(H,H) groups
 At 1.5 times of:
  All C(H,H,H) groups
2.a Secondary CH2 refined with riding coordinates:
 C18(H18A,H18B)
2.b Me refined with riding coordinates:
 C11(H11A,H11B,H11C), C10(H10A,H10B,H10C), C19(H19A,H19B,H19C), C7T(H7TA,H7TB,
 H7TC)
2.c Aromatic/amide H refined with riding coordinates:
 C17(H17), C16(H16), C15(H15), C14(H14), C2(H2), C3(H3), C9(H9), C8(H8),
 C5(H5), C2T(H2T), C3T(H3T), C5T(H5T), C6T(H6T), C1S(H1SA), C3S(H3S)
;
_olex2_submission_special_instructions 'No special instructions were received'

loop_
_space_group_symop_id
_space_group_symop_operation_xyz
1 'x, y, z'
2 '-x, -y, -z'

loop_
_atom_site_label
_atom_site_type_symbol
_atom_site_fract_x
_atom_site_fract_y
_atom_site_fract_z
_atom_site_U_iso_or_equiv
_atom_site_adp_type
_atom_site_occupancy
_atom_site_calc_flag
_atom_site_refinement_flags_posn
Se1 Se 0.17355(3) 1.206436(19) 0.505078(17) 0.01396(8) Uani 1 d .
O1 O 0.4092(3) 0.66666(15) 0.70452(13) 0.0227(4) Uani 1 d .
O2 O 0.3872(3) 0.61599(14) 0.52883(12) 0.0191(4) Uani 1 d .
N1 N 0.2033(3) 1.05518(17) 0.33826(14) 0.0145(4) Uani 1 d .
C12 C 0.1345(3) 1.2378(2) 0.39452(17) 0.0138(5) Uani 1 d .
C17 C 0.0894(3) 1.3357(2) 0.38525(19) 0.0187(6) Uani 1 d .
H17 H 0.0715 1.3963 0.4380 0.022 Uiso 1 calc R
C16 C 0.0715(4) 1.3420(2) 0.29708(19) 0.0203(6) Uani 1 d .
H16 H 0.0423 1.4083 0.2891 0.024 Uiso 1 calc R
C15 C 0.0958(4) 1.2526(2) 0.2195(2) 0.0234(6) Uani 1 d .
H15 H 0.0834 1.2592 0.1596 0.028 Uiso 1 calc R
C14 C 0.1376(4) 1.1543(2) 0.22797(19) 0.0213(6) Uani 1 d .
H14 H 0.1519 1.0931 0.1750 0.026 Uiso 1 calc R
C13 C 0.1581(3) 1.1487(2) 0.31762(18) 0.0145(5) Uani 1 d .
C1 C 0.2151(3) 1.06693(19) 0.42884(17) 0.0128(5) Uani 1 d .
C2 C 0.2545(3) 0.9803(2) 0.46260(17) 0.0144(5) Uani 1 d .
H2 H 0.2690 0.9107 0.4189 0.017 Uiso 1 calc R
C3 C 0.2720(3) 0.9926(2) 0.55326(17) 0.0145(5) Uani 1 d .
H3 H 0.2585 1.0632 0.5957 0.017 Uiso 1 calc R
C4 C 0.3093(3) 0.9084(2) 0.59217(17) 0.0135(5) Uani 1 d .
C9 C 0.3212(3) 0.9346(2) 0.68849(18) 0.0179(5) Uani 1 d .
H9 H 0.3063 1.0069 0.7269 0.021 Uiso 1 calc R
C8 C 0.3547(4) 0.8557(2) 0.72879(18) 0.0191(6) Uani 1 d .
H8 H 0.3622 0.8744 0.7943 0.023 Uiso 1 calc R
C7 C 0.3770(3) 0.7505(2) 0.67368(18) 0.0156(5) Uani 1 d .
C6 C 0.3644(3) 0.7224(2) 0.57570(18) 0.0150(5) Uani 1 d .
C5 C 0.3324(3) 0.8004(2) 0.53591(17) 0.0138(5) Uani 1 d .
H5 H 0.3257 0.7817 0.4704 0.017 Uiso 1 calc R
C11 C 0.4135(4) 0.6875(3) 0.80229(19) 0.0296(7) Uani 1 d .
H11A H 0.4280 0.6193 0.8151 0.044 Uiso 1 calc R
H11B H 0.2971 0.7133 0.8252 0.044 Uiso 1 calc R
H11C H 0.5184 0.7441 0.8336 0.044 Uiso 1 calc R
C10 C 0.3686(4) 0.5824(2) 0.42896(17) 0.0204(6) Uani 1 d .
H10A H 0.3930 0.5058 0.4027 0.031 Uiso 1 calc R
H10B H 0.4581 0.6304 0.4082 0.031 Uiso 1 calc R
H10C H 0.2421 0.5882 0.4081 0.031 Uiso 1 calc R
C18 C 0.2343(4) 0.9545(2) 0.26522(18) 0.0189(6) Uani 1 d .
H18A H 0.3263 0.9176 0.2893 0.023 Uiso 1 calc R
H18B H 0.2861 0.9738 0.2128 0.023 Uiso 1 calc R
C19 C 0.0560(4) 0.8763(2) 0.2311(2) 0.0313(7) Uani 1 d .
H19A H 0.0815 0.8091 0.1831 0.047 Uiso 1 calc R
H19B H -0.0336 0.9117 0.2052 0.047 Uiso 1 calc R
H19C H 0.0044 0.8572 0.2830 0.047 Uiso 1 calc R
S1 S 0.46199(9) 0.29037(5) 0.76580(4) 0.01651(14) Uani 1 d .
O11 O 0.5347(3) 0.22365(15) 0.68151(13) 0.0221(4) Uani 1 d .
O12 O 0.3017(2) 0.34057(16) 0.74830(14) 0.0252(4) Uani 1 d .
O13 O 0.4294(3) 0.23182(16) 0.83165(14) 0.0293(5) Uani 1 d .
C1T C 0.6405(3) 0.4015(2) 0.82216(17) 0.0149(5) Uani 1 d .
C2T C 0.8218(4) 0.3994(2) 0.79681(17) 0.0174(5) Uani 1 d .
H2T H 0.8511 0.3410 0.7450 0.021 Uiso 1 calc R
C3T C 0.9608(4) 0.4835(2) 0.84777(17) 0.0185(5) Uani 1 d .
H3T H 1.0847 0.4820 0.8301 0.022 Uiso 1 calc R
C4T C 0.9214(4) 0.5696(2) 0.92400(17) 0.0184(6) Uani 1 d .
C5T C 0.7375(4) 0.5718(2) 0.94692(18) 0.0210(6) Uani 1 d .
H5T H 0.7073 0.6315 0.9974 0.025 Uiso 1 calc R
C6T C 0.5983(4) 0.4884(2) 0.89723(18) 0.0188(6) Uani 1 d .
H6T H 0.4741 0.4905 0.9143 0.023 Uiso 1 calc R
C7T C 1.0726(4) 0.6584(2) 0.98102(19) 0.0273(7) Uani 1 d .
H7TA H 1.1836 0.6565 0.9464 0.041 Uiso 1 calc R
H7TB H 1.1029 0.6457 1.0393 0.041 Uiso 1 calc R
H7TC H 1.0296 0.7306 0.9944 0.041 Uiso 1 calc R
O1S O 0.2575(3) 0.11278(19) 0.93392(16) 0.0308(5) Uani 1 d .
H1S H 0.312(5) 0.149(3) 0.909(3) 0.052(13) Uiso 1 d .
C1S C 0.3091(4) -0.0261(2) 0.99785(18) 0.0221(6) Uani 1 d .
H1SA H 0.1783 -0.0447 0.9962 0.027 Uiso 1 calc R
C2S C 0.3806(4) 0.0584(2) 0.96623(18) 0.0210(6) Uani 1 d .
C3S C 0.5724(4) 0.0839(2) 0.96805(18) 0.0219(6) Uani 1 d .
H3S H 0.6227 0.1409 0.9459 0.026 Uiso 1 calc R
O1W O 0.1638(3) 0.43908(19) 0.61854(17) 0.0285(5) Uani 1 d .
H1WA H 0.201(6) 0.419(4) 0.659(3) 0.066(15) Uiso 1 d .
H1WB H 0.230(5) 0.495(3) 0.621(3) 0.048(12) Uiso 1 d .

loop_
_atom_site_aniso_label
_atom_site_aniso_U_11
_atom_site_aniso_U_22
_atom_site_aniso_U_33
_atom_site_aniso_U_23
_atom_site_aniso_U_13
_atom_site_aniso_U_12
Se1 0.01634(14) 0.01118(13) 0.01461(14) 0.00425(10) 0.00149(10) 0.00291(9)
O1 0.0305(11) 0.0239(10) 0.0202(10) 0.0148(9) 0.0012(8) 0.0071(8)
O2 0.0300(10) 0.0124(9) 0.0161(9) 0.0053(8) 0.0005(8) 0.0070(8)
N1 0.0136(10) 0.0204(11) 0.0139(10) 0.0094(9) 0.0031(8) 0.0083(9)
C12 0.0107(12) 0.0149(12) 0.0182(12) 0.0096(10) -0.0003(10) -0.0002(9)
C17 0.0166(13) 0.0130(12) 0.0276(15) 0.0084(11) 0.0015(11) 0.0021(10)
C16 0.0184(13) 0.0178(13) 0.0304(15) 0.0153(12) -0.0002(12) 0.0047(10)
C15 0.0228(14) 0.0279(15) 0.0266(15) 0.0178(13) 0.0008(12) 0.0063(12)
C14 0.0249(14) 0.0221(14) 0.0187(14) 0.0083(12) 0.0026(11) 0.0053(11)
C13 0.0123(12) 0.0132(12) 0.0190(13) 0.0065(10) 0.0015(10) 0.0026(9)
C1 0.0106(12) 0.0115(11) 0.0157(12) 0.0039(10) 0.0001(10) 0.0012(9)
C2 0.0145(12) 0.0103(11) 0.0177(13) 0.0030(10) 0.0027(10) 0.0029(9)
C3 0.0124(12) 0.0117(12) 0.0174(12) 0.0020(10) 0.0017(10) 0.0021(9)
C4 0.0078(11) 0.0146(12) 0.0181(13) 0.0054(10) 0.0010(10) 0.0010(9)
C9 0.0184(13) 0.0146(12) 0.0186(13) 0.0027(11) 0.0031(11) 0.0023(10)
C8 0.0200(13) 0.0245(14) 0.0134(12) 0.0070(11) 0.0010(11) 0.0033(11)
C7 0.0139(12) 0.0174(13) 0.0189(13) 0.0101(11) 0.0022(10) 0.0043(10)
C6 0.0132(12) 0.0129(12) 0.0197(13) 0.0056(10) 0.0035(10) 0.0037(10)
C5 0.0130(12) 0.0156(12) 0.0143(12) 0.0072(10) 0.0000(10) 0.0013(10)
C11 0.0377(18) 0.0368(18) 0.0221(15) 0.0192(14) 0.0026(13) 0.0090(14)
C10 0.0290(15) 0.0135(13) 0.0172(13) 0.0028(11) 0.0021(11) 0.0031(11)
C18 0.0256(14) 0.0182(13) 0.0134(12) 0.0049(11) 0.0003(11) 0.0063(11)
C19 0.0308(16) 0.0198(15) 0.0338(17) -0.0040(13) -0.0090(14) 0.0082(12)
S1 0.0217(3) 0.0143(3) 0.0137(3) 0.0049(3) 0.0005(3) 0.0030(2)
O11 0.0290(10) 0.0162(9) 0.0176(9) 0.0002(8) 0.0009(8) 0.0052(8)
O12 0.0185(10) 0.0282(11) 0.0275(11) 0.0066(9) -0.0018(8) 0.0070(8)
O13 0.0381(12) 0.0269(11) 0.0243(11) 0.0145(9) -0.0015(9) -0.0068(9)
C1T 0.0209(13) 0.0129(12) 0.0121(12) 0.0059(10) -0.0001(10) 0.0026(10)
C2T 0.0241(14) 0.0158(12) 0.0126(12) 0.0035(10) 0.0034(11) 0.0070(10)
C3T 0.0210(14) 0.0212(14) 0.0154(13) 0.0086(11) 0.0037(11) 0.0029(11)
C4T 0.0292(15) 0.0155(13) 0.0134(12) 0.0100(11) -0.0009(11) 0.0002(11)
C5T 0.0338(16) 0.0151(13) 0.0141(13) 0.0036(11) 0.0046(11) 0.0066(11)
C6T 0.0238(14) 0.0197(13) 0.0145(13) 0.0056(11) 0.0056(11) 0.0079(11)
C7T 0.0397(18) 0.0229(15) 0.0174(14) 0.0089(12) -0.0052(13) -0.0074(13)
O1S 0.0312(12) 0.0348(13) 0.0351(13) 0.0225(11) 0.0027(10) 0.0063(10)
C1S 0.0242(14) 0.0244(14) 0.0171(13) 0.0073(12) 0.0012(11) -0.0002(11)
C2S 0.0291(15) 0.0179(13) 0.0146(13) 0.0038(11) 0.0009(11) 0.0024(11)
C3S 0.0335(16) 0.0173(13) 0.0142(13) 0.0055(11) 0.0026(12) 0.0001(11)
O1W 0.0320(12) 0.0196(11) 0.0334(13) 0.0075(10) 0.0010(10) 0.0051(9)

loop_
_atom_type_symbol
_atom_type_description
_atom_type_scat_dispersion_real
_atom_type_scat_dispersion_imag
_atom_type_scat_source
C C 0.0033 0.0016 'International Tables Vol C Tables 4.2.6.8 and 6.1.1.4'
H H 0.0000 0.0000 'International Tables Vol C Tables 4.2.6.8 and 6.1.1.4'
N N 0.0061 0.0033 'International Tables Vol C Tables 4.2.6.8 and 6.1.1.4'
O O 0.0106 0.0060 'International Tables Vol C Tables 4.2.6.8 and 6.1.1.4'
S S 0.1246 0.1234 'International Tables Vol C Tables 4.2.6.8 and 6.1.1.4'
Se Se -0.0929 2.2259 'International Tables Vol C Tables 4.2.6.8 and 6.1.1.4'

loop_
_geom_angle_atom_site_label_1
_geom_angle_atom_site_label_2
_geom_angle_atom_site_label_3
_geom_angle
_geom_angle_site_symmetry_1
_geom_angle_site_symmetry_3
C1 Se1 C12 85.95(11) . .
C7 O1 C11 117.4(2) . .
C6 O2 C10 116.51(19) . .
C13 N1 C18 121.5(2) . .
C1 N1 C13 114.9(2) . .
C1 N1 C18 123.5(2) . .
C17 C12 Se1 127.6(2) . .
C13 C12 Se1 111.31(17) . .
C13 C12 C17 121.1(2) . .
C12 C17 H17 121.0 . .
C16 C17 C12 118.0(3) . .
C16 C17 H17 121.0 . .
C17 C16 H16 119.5 . .
C17 C16 C15 121.0(2) . .
C15 C16 H16 119.5 . .
C16 C15 H15 119.3 . .
C14 C15 C16 121.4(3) . .
C14 C15 H15 119.3 . .
C15 C14 H14 121.2 . .
C15 C14 C13 117.5(3) . .
C13 C14 H14 121.2 . .
C12 C13 N1 114.5(2) . .
C12 C13 C14 121.0(2) . .
C14 C13 N1 124.5(2) . .
N1 C1 Se1 113.29(17) . .
N1 C1 C2 122.8(2) . .
C2 C1 Se1 123.88(19) . .
C1 C2 H2 118.5 . .
C3 C2 C1 123.1(2) . .
C3 C2 H2 118.5 . .
C2 C3 H3 117.0 . .
C2 C3 C4 126.0(2) . .
C4 C3 H3 117.0 . .
C9 C4 C3 118.8(2) . .
C9 C4 C5 119.0(2) . .
C5 C4 C3 122.2(2) . .
C4 C9 H9 119.6 . .
C8 C9 C4 120.7(2) . .
C8 C9 H9 119.6 . .
C9 C8 H8 120.0 . .
C7 C8 C9 120.1(2) . .
C7 C8 H8 120.0 . .
O1 C7 C8 125.6(2) . .
O1 C7 C6 114.4(2) . .
C8 C7 C6 120.0(2) . .
O2 C6 C7 114.5(2) . .
O2 C6 C5 125.5(2) . .
C5 C6 C7 119.9(2) . .
C4 C5 H5 119.9 . .
C6 C5 C4 120.3(2) . .
C6 C5 H5 119.9 . .
O1 C11 H11A 109.5 . .
O1 C11 H11B 109.5 . .
O1 C11 H11C 109.5 . .
H11A C11 H11B 109.5 . .
H11A C11 H11C 109.5 . .
H11B C11 H11C 109.5 . .
O2 C10 H10A 109.5 . .
O2 C10 H10B 109.5 . .
O2 C10 H10C 109.5 . .
H10A C10 H10B 109.5 . .
H10A C10 H10C 109.5 . .
H10B C10 H10C 109.5 . .
N1 C18 H18A 109.4 . .
N1 C18 H18B 109.4 . .
N1 C18 C19 111.3(2) . .
H18A C18 H18B 108.0 . .
C19 C18 H18A 109.4 . .
C19 C18 H18B 109.4 . .
C18 C19 H19A 109.5 . .
C18 C19 H19B 109.5 . .
C18 C19 H19C 109.5 . .
H19A C19 H19B 109.5 . .
H19A C19 H19C 109.5 . .
H19B C19 H19C 109.5 . .
O11 S1 O13 112.63(12) . .
O11 S1 C1T 106.45(12) . .
O12 S1 O11 113.35(11) . .
O12 S1 O13 112.45(12) . .
O12 S1 C1T 106.09(12) . .
O13 S1 C1T 105.08(11) . .
C2T C1T S1 121.37(19) . .
C2T C1T C6T 119.8(2) . .
C6T C1T S1 118.7(2) . .
C1T C2T H2T 120.2 . .
C1T C2T C3T 119.6(2) . .
C3T C2T H2T 120.2 . .
C2T C3T H3T 119.4 . .
C4T C3T C2T 121.2(2) . .
C4T C3T H3T 119.4 . .
C3T C4T C5T 118.3(2) . .
C3T C4T C7T 121.2(3) . .
C5T C4T C7T 120.4(2) . .
C4T C5T H5T 119.5 . .
C6T C5T C4T 121.0(2) . .
C6T C5T H5T 119.5 . .
C1T C6T H6T 120.0 . .
C5T C6T C1T 120.0(2) . .
C5T C6T H6T 120.0 . .
C4T C7T H7TA 109.5 . .
C4T C7T H7TB 109.5 . .
C4T C7T H7TC 109.5 . .
H7TA C7T H7TB 109.5 . .
H7TA C7T H7TC 109.5 . .
H7TB C7T H7TC 109.5 . .
C2S O1S H1S 108(3) . .
C2S C1S H1SA 119.7 . .
C2S C1S C3S 120.6(3) . 2_657
C3S C1S H1SA 119.7 2_657 .
O1S C2S C1S 118.0(3) . .
O1S C2S C3S 122.8(2) . .
C3S C2S C1S 119.1(2) . .
C1S C3S H3S 119.9 2_657 .
C2S C3S C1S 120.3(3) . 2_657
C2S C3S H3S 119.9 . .
H1WA O1W H1WB 107(4) . .

loop_
_geom_bond_atom_site_label_1
_geom_bond_atom_site_label_2
_geom_bond_distance
_geom_bond_site_symmetry_2
Se1 C12 1.883(2) .
Se1 C1 1.867(2) .
O1 C7 1.356(3) .
O1 C11 1.430(3) .
O2 C6 1.361(3) .
O2 C10 1.442(3) .
N1 C13 1.416(3) .
N1 C1 1.343(3) .
N1 C18 1.460(3) .
C12 C17 1.393(3) .
C12 C13 1.385(3) .
C17 H17 0.9500 .
C17 C16 1.381(4) .
C16 H16 0.9500 .
C16 C15 1.395(4) .
C15 H15 0.9500 .
C15 C14 1.385(4) .
C14 H14 0.9500 .
C14 C13 1.401(3) .
C1 C2 1.431(3) .
C2 H2 0.9500 .
C2 C3 1.343(3) .
C3 H3 0.9500 .
C3 C4 1.447(3) .
C4 C9 1.398(4) .
C4 C5 1.415(3) .
C9 H9 0.9500 .
C9 C8 1.391(4) .
C8 H8 0.9500 .
C8 C7 1.379(4) .
C7 C6 1.420(4) .
C6 C5 1.374(3) .
C5 H5 0.9500 .
C11 H11A 0.9800 .
C11 H11B 0.9800 .
C11 H11C 0.9800 .
C10 H10A 0.9800 .
C10 H10B 0.9800 .
C10 H10C 0.9800 .
C18 H18A 0.9900 .
C18 H18B 0.9900 .
C18 C19 1.508(4) .
C19 H19A 0.9800 .
C19 H19B 0.9800 .
C19 H19C 0.9800 .
S1 O11 1.4550(19) .
S1 O12 1.4533(19) .
S1 O13 1.456(2) .
S1 C1T 1.779(3) .
C1T C2T 1.387(4) .
C1T C6T 1.393(3) .
C2T H2T 0.9500 .
C2T C3T 1.394(4) .
C3T H3T 0.9500 .
C3T C4T 1.390(4) .
C4T C5T 1.394(4) .
C4T C7T 1.506(4) .
C5T H5T 0.9500 .
C5T C6T 1.385(4) .
C6T H6T 0.9500 .
C7T H7TA 0.9800 .
C7T H7TB 0.9800 .
C7T H7TC 0.9800 .
O1S H1S 0.78(4) .
O1S C2S 1.370(3) .
C1S H1SA 0.9500 .
C1S C2S 1.391(4) .
C1S C3S 1.392(4) 2_657
C2S C3S 1.390(4) .
C3S C1S 1.392(4) 2_657
C3S H3S 0.9500 .
O1W H1WA 0.79(4) .
O1W H1WB 0.80(4) .

loop_
_geom_hbond_atom_site_label_D
_geom_hbond_atom_site_label_H
_geom_hbond_atom_site_label_A
_geom_hbond_distance_DH
_geom_hbond_distance_HA
_geom_hbond_distance_DA
_geom_hbond_angle_DHA
O1S H1S O13 0.78(4) 2.00(4) 2.768(3) 173(4)
O1W H1WA O12 0.79(4) 2.11(4) 2.893(3) 171(4)
O1W H1WB O1 0.80(4) 2.37(4) 3.108(3) 152(4)
O1W H1WB O2 0.80(4) 2.63(4) 3.334(3) 147(3)

loop_
_geom_torsion_atom_site_label_1
_geom_torsion_atom_site_label_2
_geom_torsion_atom_site_label_3
_geom_torsion_atom_site_label_4
_geom_torsion
_geom_torsion_site_symmetry_1
_geom_torsion_site_symmetry_4
Se1 C12 C17 C16 178.36(19) . .
Se1 C12 C13 N1 0.7(3) . .
Se1 C12 C13 C14 -179.3(2) . .
Se1 C1 C2 C3 -2.5(4) . .
O1 C7 C6 O2 -0.1(3) . .
O1 C7 C6 C5 -179.9(2) . .
O2 C6 C5 C4 179.4(2) . .
N1 C1 C2 C3 177.9(2) . .
C12 Se1 C1 N1 1.39(18) . .
C12 Se1 C1 C2 -178.3(2) . .
C12 C17 C16 C15 0.7(4) . .
C17 C12 C13 N1 -179.9(2) . .
C17 C12 C13 C14 0.1(4) . .
C17 C16 C15 C14 0.3(4) . .
C16 C15 C14 C13 -1.1(4) . .
C15 C14 C13 N1 -179.0(2) . .
C15 C14 C13 C12 0.9(4) . .
C13 N1 C1 Se1 -1.4(3) . .
C13 N1 C1 C2 178.3(2) . .
C13 N1 C18 C19 -90.2(3) . .
C13 C12 C17 C16 -0.9(4) . .
C1 Se1 C12 C17 179.5(2) . .
C1 Se1 C12 C13 -1.12(18) . .
C1 N1 C13 C12 0.4(3) . .
C1 N1 C13 C14 -179.6(2) . .
C1 N1 C18 C19 89.8(3) . .
C1 C2 C3 C4 179.2(2) . .
C2 C3 C4 C9 -179.2(2) . .
C2 C3 C4 C5 0.1(4) . .
C3 C4 C9 C8 179.2(2) . .
C3 C4 C5 C6 -178.8(2) . .
C4 C9 C8 C7 0.1(4) . .
C9 C4 C5 C6 0.5(4) . .
C9 C8 C7 O1 -179.7(2) . .
C9 C8 C7 C6 -0.5(4) . .
C8 C7 C6 O2 -179.4(2) . .
C8 C7 C6 C5 0.8(4) . .
C7 C6 C5 C4 -0.9(4) . .
C5 C4 C9 C8 -0.2(4) . .
C11 O1 C7 C8 2.5(4) . .
C11 O1 C7 C6 -176.7(2) . .
C10 O2 C6 C7 177.8(2) . .
C10 O2 C6 C5 -2.5(4) . .
C18 N1 C13 C12 -179.5(2) . .
C18 N1 C13 C14 0.4(4) . .
C18 N1 C1 Se1 178.61(17) . .
C18 N1 C1 C2 -1.7(4) . .
S1 C1T C2T C3T -174.56(19) . .
S1 C1T C6T C5T 175.1(2) . .
O11 S1 C1T C2T -14.5(2) . .
O11 S1 C1T C6T 169.76(19) . .
O12 S1 C1T C2T -135.5(2) . .
O12 S1 C1T C6T 48.7(2) . .
O13 S1 C1T C2T 105.2(2) . .
O13 S1 C1T C6T -70.6(2) . .
C1T C2T C3T C4T 0.2(4) . .
C2T C1T C6T C5T -0.7(4) . .
C2T C3T C4T C5T -1.9(4) . .
C2T C3T C4T C7T 177.9(2) . .
C3T C4T C5T C6T 2.3(4) . .
C4T C5T C6T C1T -1.0(4) . .
C6T C1T C2T C3T 1.1(4) . .
C7T C4T C5T C6T -177.5(2) . .
O1S C2S C3S C1S 179.6(3) . 2_657
C1S C2S C3S C1S -0.7(4) . 2_657
C3S C1S C2S O1S -179.6(2) 2_657 .
C3S C1S C2S C3S 0.8(4) 2_657 .
